data_4128604
loop_
_publ_author_name
'Willig, Felix'
'Lang, Johannes'
'Hans, Andreas C.'
'Ringenberg, Mark R.'
'Pfeffer, Daniel'
'Frey, Wolfgang'
'Peters, Ren\'e'

_publ_section_title
;
 Polyfunctional Imidazolium Aryloxide Betaine/Lewis Acid Catalysts as
 Tools for the Asymmetric Synthesis of Disfavored Diastereomers.
;
_journal_issue 30
_journal_name_full 'Journal of the American Chemical Society'
_journal_page_first 12029
_journal_page_last 12043
_journal_paper_doi 10.1021/jacs.9b04902
_journal_volume 141
_journal_year 2019
_chemical_absolute_configuration ad
_chemical_formula_moiety 'C16 H18 Br N O5'
_chemical_formula_sum 'C16 H18 Br N O5'
_chemical_formula_weight 384.22
_space_group_IT_number 4
_space_group_name_Hall 'P 2yb'
_space_group_name_H-M_alt 'P 1 21 1'
_symmetry_cell_setting monoclinic
_symmetry_space_group_name_Hall 'P 2yb'
_symmetry_space_group_name_H-M 'P 1 21 1'
_atom_sites_solution_hydrogens geom
_atom_sites_solution_primary direct
_atom_sites_solution_secondary difmap
_audit_creation_method SHELXL-97
_cell_angle_alpha 90.00
_cell_angle_beta 99.172(2)
_cell_angle_gamma 90.00
_cell_formula_units_Z 2
_cell_length_a 8.0024(4)
_cell_length_b 8.9423(4)
_cell_length_c 11.7925(6)
_cell_measurement_reflns_used 3576
_cell_measurement_temperature 130(2)
_cell_measurement_theta_max 28.33
_cell_measurement_theta_min 1.75
_cell_volume 833.08(7)
_computing_cell_refinement 'Bruker APEXII Software Suite, 2008'
_computing_data_collection 'Bruker APEXII Software Suite, 2008'
_computing_data_reduction 'Bruker APEXII Software Suite, 2008'
_computing_molecular_graphics 'SHELXTL-plus, XP (Sheldrick, 1991)'
_computing_structure_refinement 'SHELXL-97 (Sheldrick, 1997)'
_computing_structure_solution 'SHELXS-97 (Sheldrick, 1990)'
_diffrn_ambient_temperature 130(2)
_diffrn_measured_fraction_theta_full 0.997
_diffrn_measured_fraction_theta_max 0.997
_diffrn_measurement_device_type 'Bruker Kappa APEXII Duo'
_diffrn_measurement_method 'Omega + Phi Scans'
_diffrn_radiation_monochromator Triumph
_diffrn_radiation_source 'fine-focus sealed tube'
_diffrn_radiation_type MoK\a
_diffrn_radiation_wavelength 0.71073
_diffrn_reflns_av_R_equivalents 0.0262
_diffrn_reflns_av_sigmaI/netI 0.0371
_diffrn_reflns_limit_h_max 10
_diffrn_reflns_limit_h_min -10
_diffrn_reflns_limit_k_max 11
_diffrn_reflns_limit_k_min -11
_diffrn_reflns_limit_l_max 15
_diffrn_reflns_limit_l_min -15
_diffrn_reflns_number 15929
_diffrn_reflns_theta_full 28.33
_diffrn_reflns_theta_max 28.33
_diffrn_reflns_theta_min 1.75
_diffrn_standards_decay_% 0
_diffrn_standards_interval_count 0
_diffrn_standards_number 0
_exptl_absorpt_coefficient_mu 2.491
_exptl_absorpt_correction_T_max 0.6977
_exptl_absorpt_correction_T_min 0.5213
_exptl_absorpt_correction_type numerical
_exptl_absorpt_process_details 'SADABS (Bruker, 2008)'
_exptl_crystal_colour colourless
_exptl_crystal_density_diffrn 1.532
_exptl_crystal_density_method 'not measured'
_exptl_crystal_description prism
_exptl_crystal_F_000 392
_exptl_crystal_size_max 0.40
_exptl_crystal_size_mid 0.40
_exptl_crystal_size_min 0.21
_refine_diff_density_max 0.242
_refine_diff_density_min -0.328
_refine_diff_density_rms 0.054
_refine_ls_abs_structure_details 'Flack H D (1983), Acta Cryst. A39, 876-881'
_refine_ls_abs_structure_Flack 0.007(8)
_refine_ls_extinction_coef 0.0142(12)
_refine_ls_extinction_expression Fc^*^=kFc[1+0.001xFc^2^\l^3^/sin(2\q)]^-1/4^
_refine_ls_extinction_method SHELXL
_refine_ls_goodness_of_fit_ref 1.024
_refine_ls_hydrogen_treatment constr
_refine_ls_matrix_type full
_refine_ls_number_parameters 210
_refine_ls_number_reflns 4089
_refine_ls_number_restraints 1
_refine_ls_restrained_S_all 1.024
_refine_ls_R_factor_all 0.0319
_refine_ls_R_factor_gt 0.0238
_refine_ls_shift/su_max 0.002
_refine_ls_shift/su_mean 0.000
_refine_ls_structure_factor_coef Fsqd
_refine_ls_weighting_details 'calc w=1/[\s^2^(Fo^2^)+(0.0255P)^2^+0.0000P] where P=(Fo^2^+2Fc^2^)/3'
_refine_ls_weighting_scheme calc
_refine_ls_wR_factor_gt 0.0520
_refine_ls_wR_factor_ref 0.0538
_reflns_number_gt 3576
_reflns_number_total 4089
_reflns_threshold_expression >2sigma(I)
_cod_data_source_file ja9b04902_si_005.cif
_cod_data_source_block s2512lm
_cod_original_sg_symbol_H-M 'P 21'
_cod_database_code 4128604

loop_
_symmetry_equiv_pos_as_xyz
'x, y, z'
'-x, y+1/2, -z'

loop_
_atom_site_label
_atom_site_type_symbol
_atom_site_fract_x
_atom_site_fract_y
_atom_site_fract_z
_atom_site_U_iso_or_equiv
_atom_site_adp_type
_atom_site_occupancy
_atom_site_symmetry_multiplicity
_atom_site_calc_flag
_atom_site_refinement_flags
Br1 Br 0.50132(2) 1.11405(6) 0.498339(14) 0.02630(6) Uani 1 1 d .
O1 O 0.76871(15) 0.60715(17) 0.34235(9) 0.0225(3) Uani 1 1 d .
N1 N 0.4681(2) 0.82915(19) 0.05223(14) 0.0242(4) Uani 1 1 d .
C1 C 0.9178(2) 0.76336(18) 0.22232(13) 0.0143(3) Uani 1 1 d .
O2 O 0.94364(15) 0.63780(16) 0.04372(10) 0.0240(3) Uani 1 1 d .
C2 C 0.8785(2) 0.6984(2) 0.33643(14) 0.0173(4) Uani 1 1 d .
O3 O 1.06184(16) 0.53613(13) 0.21197(10) 0.0206(3) Uani 1 1 d .
C3 C 0.9944(3) 0.7686(2) 0.43545(16) 0.0300(5) Uani 1 1 d .
H3A H 1.0866 0.6988 0.4663 0.036 Uiso 1 1 calc R
H3B H 0.9308 0.7955 0.4980 0.036 Uiso 1 1 calc R
O4 O 0.32418(18) 0.80167(19) 0.06840(13) 0.0401(4) Uani 1 1 d .
C4 C 1.0660(2) 0.9079(2) 0.38674(16) 0.0268(4) Uani 1 1 d .
H4A H 1.1803 0.9312 0.4286 0.032 Uiso 1 1 calc R
H4B H 0.9912 0.9952 0.3913 0.032 Uiso 1 1 calc R
O5 O 0.50287(18) 0.9148(2) -0.02039(13) 0.0340(4) Uani 1 1 d .
C5 C 1.0730(2) 0.8664(2) 0.26059(14) 0.0200(3) Uani 1 1 d .
H5A H 1.1796 0.8131 0.2544 0.024 Uiso 1 1 calc R
H5B H 1.0663 0.9573 0.2122 0.024 Uiso 1 1 calc R
C6 C 0.9716(2) 0.6395(2) 0.14677(14) 0.0174(4) Uani 1 1 d .
C7 C 1.1363(3) 0.4185(2) 0.15013(17) 0.0249(4) Uani 1 1 d .
H7A H 1.2230 0.4609 0.1081 0.030 Uiso 1 1 calc R
H7B H 1.0480 0.3694 0.0941 0.030 Uiso 1 1 calc R
C8 C 1.2153(3) 0.3079(2) 0.2382(2) 0.0348(5) Uani 1 1 d .
H8A H 1.2995 0.3588 0.2947 0.052 Uiso 1 1 calc R
H8B H 1.2706 0.2286 0.2004 0.052 Uiso 1 1 calc R
H8C H 1.1276 0.2642 0.2772 0.052 Uiso 1 1 calc R
C9 C 0.7635(2) 0.8493(2) 0.15547(13) 0.0157(3) Uani 1 1 d .
H9 H 0.7967 0.8811 0.0809 0.019 Uiso 1 1 calc R
C10 C 0.6094(2) 0.7474(2) 0.12574(15) 0.0203(4) Uani 1 1 d .
H10A H 0.6409 0.6580 0.0842 0.024 Uiso 1 1 calc R
H10B H 0.5712 0.7134 0.1973 0.024 Uiso 1 1 calc R
C11 C 0.7223(2) 0.9916(2) 0.21643(15) 0.0151(4) Uani 1 1 d .
C12 C 0.6386(2) 0.9873(2) 0.31163(16) 0.0176(4) Uani 1 1 d .
H12 H 0.5996 0.8950 0.3376 0.021 Uiso 1 1 calc R
C13 C 0.61299(18) 1.1196(3) 0.36771(12) 0.0168(3) Uani 1 1 d .
C14 C 0.6652(2) 1.2559(2) 0.33109(16) 0.0172(4) Uani 1 1 d .
H14 H 0.6475 1.3453 0.3712 0.021 Uiso 1 1 calc R
C15 C 0.7437(2) 1.2598(2) 0.23481(16) 0.0176(4) Uani 1 1 d .
H15 H 0.7780 1.3529 0.2073 0.021 Uiso 1 1 calc R
C16 C 0.7726(2) 1.1286(3) 0.17815(13) 0.0184(3) Uani 1 1 d .
H16 H 0.8274 1.1327 0.1124 0.022 Uiso 1 1 calc R

loop_
_atom_site_aniso_label
_atom_site_aniso_U_11
_atom_site_aniso_U_22
_atom_site_aniso_U_33
_atom_site_aniso_U_23
_atom_site_aniso_U_13
_atom_site_aniso_U_12
Br1 0.03469(10) 0.02206(9) 0.02627(9) -0.00304(8) 0.01741(7) -0.00144(9)
O1 0.0280(6) 0.0182(6) 0.0241(6) 0.0018(7) 0.0131(5) -0.0028(7)
N1 0.0225(8) 0.0279(11) 0.0215(8) -0.0064(7) 0.0012(7) -0.0004(8)
C1 0.0190(9) 0.0128(8) 0.0117(8) -0.0005(7) 0.0043(7) -0.0009(7)
O2 0.0326(7) 0.0239(8) 0.0168(6) -0.0027(6) 0.0078(5) 0.0017(6)
C2 0.0226(9) 0.0155(9) 0.0145(8) 0.0004(7) 0.0058(7) 0.0067(8)
O3 0.0262(7) 0.0175(6) 0.0194(7) -0.0015(5) 0.0069(5) 0.0069(6)
C3 0.0351(11) 0.0376(12) 0.0161(10) -0.0008(9) 0.0002(8) -0.0010(10)
O4 0.0205(7) 0.0645(11) 0.0359(8) -0.0050(7) 0.0067(6) 0.0031(7)
C4 0.0241(10) 0.0294(10) 0.0252(10) -0.0080(8) -0.0016(8) -0.0013(8)
O5 0.0314(9) 0.0350(10) 0.0324(8) 0.0086(6) -0.0045(7) -0.0013(6)
C5 0.0171(8) 0.0197(8) 0.0231(8) -0.0021(9) 0.0031(6) 0.0001(9)
C6 0.0172(8) 0.0172(11) 0.0194(8) 0.0001(7) 0.0079(6) -0.0035(7)
C7 0.0268(10) 0.0233(9) 0.0274(10) -0.0054(8) 0.0128(8) 0.0062(8)
C8 0.0324(11) 0.0278(11) 0.0438(13) -0.0027(10) 0.0053(10) 0.0113(10)
C9 0.0196(8) 0.0145(8) 0.0131(7) -0.0013(7) 0.0025(6) -0.0009(8)
C10 0.0223(9) 0.0171(9) 0.0206(9) -0.0010(7) 0.0009(7) 0.0004(8)
C11 0.0159(9) 0.0141(9) 0.0148(9) -0.0002(7) 0.0004(7) 0.0028(8)
C12 0.0177(10) 0.0143(9) 0.0203(9) 0.0046(7) 0.0011(7) -0.0024(8)
C13 0.0153(7) 0.0198(8) 0.0161(7) -0.0035(10) 0.0046(6) 0.0018(10)
C14 0.0153(9) 0.0139(9) 0.0220(9) -0.0024(8) 0.0016(7) -0.0018(8)
C15 0.0177(9) 0.0127(8) 0.0215(9) 0.0019(8) 0.0007(7) -0.0022(8)
C16 0.0191(8) 0.0203(9) 0.0162(7) 0.0045(9) 0.0042(6) -0.0022(9)

loop_
_atom_type_symbol
_atom_type_description
_atom_type_scat_dispersion_real
_atom_type_scat_dispersion_imag
_atom_type_scat_source
C C 0.0033 0.0016 'International Tables Vol C Tables 4.2.6.8 and 6.1.1.4'
H H 0.0000 0.0000 'International Tables Vol C Tables 4.2.6.8 and 6.1.1.4'
N N 0.0061 0.0033 'International Tables Vol C Tables 4.2.6.8 and 6.1.1.4'
O O 0.0106 0.0060 'International Tables Vol C Tables 4.2.6.8 and 6.1.1.4'
Br Br -0.2901 2.4595 'International Tables Vol C Tables 4.2.6.8 and 6.1.1.4'

loop_
_geom_angle_atom_site_label_1
_geom_angle_atom_site_label_2
_geom_angle_atom_site_label_3
_geom_angle
O5 N1 O4 124.37(16)
O5 N1 C10 118.62(15)
O4 N1 C10 116.99(16)
C6 C1 C2 110.57(13)
C6 C1 C5 108.22(14)
C2 C1 C5 103.56(13)
C6 C1 C9 109.72(13)
C2 C1 C9 111.83(13)
C5 C1 C9 112.77(14)
O1 C2 C3 126.83(16)
O1 C2 C1 123.74(15)
C3 C2 C1 109.42(15)
C6 O3 C7 115.89(13)
C2 C3 C4 105.72(15)
C2 C3 H3A 110.6
C4 C3 H3A 110.6
C2 C3 H3B 110.6
C4 C3 H3B 110.6
H3A C3 H3B 108.7
C3 C4 C5 103.93(16)
C3 C4 H4A 111.0
C5 C4 H4A 111.0
C3 C4 H4B 111.0
C5 C4 H4B 111.0
H4A C4 H4B 109.0
C4 C5 C1 105.79(14)
C4 C5 H5A 110.6
C1 C5 H5A 110.6
C4 C5 H5B 110.6
C1 C5 H5B 110.6
H5A C5 H5B 108.7
O2 C6 O3 124.72(16)
O2 C6 C1 125.17(16)
O3 C6 C1 110.04(13)
O3 C7 C8 106.85(15)
O3 C7 H7A 110.4
C8 C7 H7A 110.4
O3 C7 H7B 110.4
C8 C7 H7B 110.4
H7A C7 H7B 108.6
C7 C8 H8A 109.5
C7 C8 H8B 109.5
H8A C8 H8B 109.5
C7 C8 H8C 109.5
H8A C8 H8C 109.5
H8B C8 H8C 109.5
C11 C9 C10 112.29(14)
C11 C9 C1 112.76(13)
C10 C9 C1 111.55(14)
C11 C9 H9 106.6
C10 C9 H9 106.6
C1 C9 H9 106.6
N1 C10 C9 110.35(14)
N1 C10 H10A 109.6
C9 C10 H10A 109.6
N1 C10 H10B 109.6
C9 C10 H10B 109.6
H10A C10 H10B 108.1
C16 C11 C12 119.17(17)
C16 C11 C9 119.24(16)
C12 C11 C9 121.57(16)
C13 C12 C11 119.07(17)
C13 C12 H12 120.5
C11 C12 H12 120.5
C14 C13 C12 121.99(14)
C14 C13 Br1 118.76(15)
C12 C13 Br1 119.25(16)
C13 C14 C15 118.59(17)
C13 C14 H14 120.7
C15 C14 H14 120.7
C14 C15 C16 120.44(17)
C14 C15 H15 119.8
C16 C15 H15 119.8
C11 C16 C15 120.70(14)
C11 C16 H16 119.6
C15 C16 H16 119.6

loop_
_geom_bond_atom_site_label_1
_geom_bond_atom_site_label_2
_geom_bond_distance
Br1 C13 1.9008(14)
O1 C2 1.209(2)
N1 O5 1.213(2)
N1 O4 1.222(2)
N1 C10 1.501(2)
C1 C6 1.526(2)
C1 C2 1.543(2)
C1 C5 1.554(2)
C1 C9 1.558(2)
O2 C6 1.200(2)
C2 C3 1.508(3)
O3 C6 1.338(2)
O3 C7 1.460(2)
C3 C4 1.521(3)
C3 H3A 0.9900
C3 H3B 0.9900
C4 C5 1.543(2)
C4 H4A 0.9900
C4 H4B 0.9900
C5 H5A 0.9900
C5 H5B 0.9900
C7 C8 1.499(3)
C7 H7A 0.9900
C7 H7B 0.9900
C8 H8A 0.9800
C8 H8B 0.9800
C8 H8C 0.9800
C9 C11 1.523(2)
C9 C10 1.529(2)
C9 H9 1.0000
C10 H10A 0.9900
C10 H10B 0.9900
C11 C16 1.387(3)
C11 C12 1.397(3)
C12 C13 1.386(3)
C12 H12 0.9500
C13 C14 1.380(3)
C14 C15 1.383(3)
C14 H14 0.9500
C15 C16 1.388(3)
C15 H15 0.9500
C16 H16 0.9500

loop_
_geom_torsion_atom_site_label_1
_geom_torsion_atom_site_label_2
_geom_torsion_atom_site_label_3
_geom_torsion_atom_site_label_4
_geom_torsion
C6 C1 C2 O1 -61.2(2)
C5 C1 C2 O1 -176.88(16)
C9 C1 C2 O1 61.4(2)
C6 C1 C2 C3 120.02(16)
C5 C1 C2 C3 4.30(19)
C9 C1 C2 C3 -117.40(16)
O1 C2 C3 C4 -161.93(18)
C1 C2 C3 C4 16.8(2)
C2 C3 C4 C5 -31.1(2)
C3 C4 C5 C1 34.20(19)
C6 C1 C5 C4 -140.94(15)
C2 C1 C5 C4 -23.56(18)
C9 C1 C5 C4 97.50(16)
C7 O3 C6 O2 3.1(3)
C7 O3 C6 C1 -174.02(14)
C2 C1 C6 O2 147.35(17)
C5 C1 C6 O2 -99.9(2)
C9 C1 C6 O2 23.6(2)
C2 C1 C6 O3 -35.56(18)
C5 C1 C6 O3 77.22(16)
C9 C1 C6 O3 -159.36(13)
C6 O3 C7 C8 -174.35(15)
C6 C1 C9 C11 -169.61(14)
C2 C1 C9 C11 67.33(18)
C5 C1 C9 C11 -48.90(18)
C6 C1 C9 C10 62.95(17)
C2 C1 C9 C10 -60.12(18)
C5 C1 C9 C10 -176.35(14)
O5 N1 C10 C9 38.1(2)
O4 N1 C10 C9 -143.56(16)
C11 C9 C10 N1 57.50(18)
C1 C9 C10 N1 -174.80(13)
C10 C9 C11 C16 -131.21(16)
C1 C9 C11 C16 101.74(17)
C10 C9 C11 C12 50.3(2)
C1 C9 C11 C12 -76.8(2)
C16 C11 C12 C13 -2.2(2)
C9 C11 C12 C13 176.34(16)
C11 C12 C13 C14 1.2(2)
C11 C12 C13 Br1 -179.30(12)
C12 C13 C14 C15 0.7(3)
Br1 C13 C14 C15 -178.86(12)
C13 C14 C15 C16 -1.5(3)
C12 C11 C16 C15 1.4(2)
C9 C11 C16 C15 -177.17(17)
C14 C15 C16 C11 0.5(2)
